data_7211864
loop_
_publ_author_name
'Yang, Guo-Ping'
'Wang, Yao-Yu'
'Zhang, Wei-Hong'
'Fu, Ai-Yun'
'Liu, Rui-Ting'
'Lermontova, Elmira Kh.'
'Shi, Qi-Zhen'

_publ_section_title
;
 A series of Zn(ii) coordination complexes derived from isomeric
 phenylenediacetic acid and dipyridyl ligands: syntheses, crystal
 structures, and characterizations
;
_journal_issue 5
_journal_name_full CrystEngComm
_journal_page_first 1509
_journal_paper_doi 10.1039/b915889h
_journal_volume 12
_journal_year 2010
_chemical_formula_moiety 'C20 H20 N2 O6 Zn'
_chemical_formula_sum 'C20 H20 N2 O6 Zn'
_chemical_formula_weight 449.75
_chemical_name_systematic
;
?
;
_space_group_IT_number 2
_symmetry_cell_setting triclinic
_symmetry_space_group_name_Hall '-P 1'
_symmetry_space_group_name_H-M 'P -1'
_atom_sites_solution_hydrogens geom
_atom_sites_solution_primary direct
_atom_sites_solution_secondary difmap
_audit_creation_method SHELXL-97
_cell_angle_alpha 109.818(3)
_cell_angle_beta 92.908(3)
_cell_angle_gamma 111.323(2)
_cell_formula_units_Z 2
_cell_length_a 8.3194(11)
_cell_length_b 11.3886(15)
_cell_length_c 11.444(3)
_cell_measurement_reflns_used 1166
_cell_measurement_temperature 273(2)
_cell_measurement_theta_max 21.889
_cell_measurement_theta_min 2.228
_cell_volume 931.3(3)
_computing_structure_refinement 'SHELXL-97 (Sheldrick, 1997)'
_computing_structure_solution 'SHELXS-97 (Sheldrick, 1990)'
_diffrn_ambient_temperature 273(2)
_diffrn_measured_fraction_theta_full 0.979
_diffrn_measured_fraction_theta_max 0.979
_diffrn_radiation_monochromator graphite
_diffrn_radiation_source 'fine-focus sealed tube'
_diffrn_radiation_type MoK\a
_diffrn_radiation_wavelength 0.71073
_diffrn_reflns_av_R_equivalents 0.0238
_diffrn_reflns_av_sigmaI/netI 0.0550
_diffrn_reflns_limit_h_max 9
_diffrn_reflns_limit_h_min -8
_diffrn_reflns_limit_k_max 11
_diffrn_reflns_limit_k_min -13
_diffrn_reflns_limit_l_max 12
_diffrn_reflns_limit_l_min -13
_diffrn_reflns_number 4703
_diffrn_reflns_theta_full 25.10
_diffrn_reflns_theta_max 25.10
_diffrn_reflns_theta_min 1.93
_exptl_absorpt_coefficient_mu 1.361
_exptl_absorpt_correction_T_max 0.8323
_exptl_absorpt_correction_T_min 0.6777
_exptl_absorpt_correction_type multi-scan
_exptl_absorpt_process_details sadabs
_exptl_crystal_colour colorless
_exptl_crystal_density_diffrn 1.604
_exptl_crystal_density_method 'not measured'
_exptl_crystal_description block
_exptl_crystal_F_000 464
_exptl_crystal_size_max 0.31
_exptl_crystal_size_mid 0.16
_exptl_crystal_size_min 0.14
_refine_diff_density_max 0.573
_refine_diff_density_min -0.713
_refine_diff_density_rms 0.099
_refine_ls_extinction_method none
_refine_ls_goodness_of_fit_ref 1.094
_refine_ls_hydrogen_treatment mixed
_refine_ls_matrix_type full
_refine_ls_number_parameters 268
_refine_ls_number_reflns 3256
_refine_ls_number_restraints 12
_refine_ls_restrained_S_all 1.093
_refine_ls_R_factor_all 0.0628
_refine_ls_R_factor_gt 0.0451
_refine_ls_shift/su_max 0.000
_refine_ls_shift/su_mean 0.000
_refine_ls_structure_factor_coef Fsqd
_refine_ls_weighting_details 'calc w=1/[\s^2^(Fo^2^)+(0.0850P)^2^+0.0000P] where P=(Fo^2^+2Fc^2^)/3'
_refine_ls_weighting_scheme calc
_refine_ls_wR_factor_gt 0.1274
_refine_ls_wR_factor_ref 0.1443
_reflns_number_gt 2408
_reflns_number_total 3256
_reflns_threshold_expression >2sigma(I)
_cod_data_source_file b915889h.txt
_cod_data_source_block 2
_cod_original_sg_symbol_H-M P-1
_cod_database_code 7211864

loop_
_symmetry_equiv_pos_as_xyz
'x, y, z'
'-x, -y, -z'

loop_
_atom_site_label
_atom_site_type_symbol
_atom_site_fract_x
_atom_site_fract_y
_atom_site_fract_z
_atom_site_U_iso_or_equiv
_atom_site_adp_type
_atom_site_occupancy
_atom_site_symmetry_multiplicity
_atom_site_calc_flag
_atom_site_refinement_flags
Zn1 Zn 0.41517(6) 0.32139(5) 0.24840(5) 0.0327(2) Uani 1 1 d .
O1 O 0.2239(4) 0.3668(3) 0.1587(3) 0.0386(7) Uani 1 1 d .
O2 O 0.2891(4) 0.4591(3) 0.3664(3) 0.0411(8) Uani 1 1 d .
O3 O 0.5029(4) 0.7817(3) -0.0986(3) 0.0430(8) Uani 1 1 d .
O4 O 0.2606(5) 0.7511(5) -0.2191(3) 0.0678(11) Uani 1 1 d .
O5 O 0.5817(4) 0.3364(3) 0.4020(3) 0.0371(7) Uani 1 1 d D
O6 O 0.0778(14) 0.7523(10) 0.5830(9) 0.257(5) Uani 1 1 d DU
H6C H 0.0849 0.7679 0.6591 0.308 Uiso 1 1 d RD
H6D H -0.0158 0.6948 0.5411 0.308 Uiso 1 1 d RD
N1 N 0.6134(5) 0.5125(4) 0.2508(3) 0.0338(8) Uani 1 1 d .
N2 N 1.2182(5) 1.1402(3) 0.2543(3) 0.0313(8) Uani 1 1 d .
C1 C 0.2155(5) 0.4487(4) 0.2619(4) 0.0322(10) Uani 1 1 d .
C2 C 0.1255(6) 0.5449(5) 0.2617(5) 0.0411(11) Uani 1 1 d .
H2A H 0.0209 0.4966 0.1952 0.049 Uiso 1 1 calc R
H2B H 0.0900 0.5751 0.3422 0.049 Uiso 1 1 calc R
C3 C 0.2508(6) 0.6674(5) 0.2403(4) 0.0382(11) Uani 1 1 d .
C4 C 0.3993(7) 0.7623(5) 0.3317(5) 0.0462(12) Uani 1 1 d .
H4 H 0.4229 0.7499 0.4060 0.055 Uiso 1 1 calc R
C5 C 0.5133(6) 0.8760(5) 0.3132(5) 0.0497(13) Uani 1 1 d .
H5A H 0.6145 0.9378 0.3739 0.060 Uiso 1 1 calc R
C6 C 0.4770(6) 0.8974(5) 0.2058(5) 0.0463(12) Uani 1 1 d .
H6 H 0.5536 0.9741 0.1946 0.056 Uiso 1 1 calc R
C7 C 0.3269(6) 0.8056(5) 0.1133(4) 0.0371(11) Uani 1 1 d .
C8 C 0.2182(6) 0.6909(4) 0.1321(4) 0.0351(10) Uani 1 1 d .
H8 H 0.1196 0.6273 0.0697 0.042 Uiso 1 1 calc R
C9 C 0.2774(7) 0.8338(5) 0.0007(5) 0.0450(12) Uani 1 1 d .
H9A H 0.3146 0.9317 0.0269 0.054 Uiso 1 1 calc R
H9B H 0.1500 0.7925 -0.0242 0.054 Uiso 1 1 calc R
C10 C 0.3529(7) 0.7836(5) -0.1152(5) 0.0399(11) Uani 1 1 d .
C11 C 0.6375(6) 0.5300(5) 0.1427(4) 0.0378(11) Uani 1 1 d .
H11 H 0.5758 0.4565 0.0670 0.045 Uiso 1 1 calc R
C12 C 0.7492(6) 0.6513(4) 0.1369(4) 0.0389(11) Uani 1 1 d .
H12 H 0.7581 0.6595 0.0591 0.047 Uiso 1 1 calc R
C13 C 0.8480(5) 0.7608(4) 0.2484(4) 0.0306(10) Uani 1 1 d .
C14 C 0.8267(6) 0.7410(5) 0.3612(4) 0.0389(11) Uani 1 1 d .
H14 H 0.8924 0.8106 0.4381 0.047 Uiso 1 1 calc R
C15 C 0.7080(6) 0.6180(4) 0.3585(4) 0.0370(11) Uani 1 1 d .
H15 H 0.6930 0.6078 0.4350 0.044 Uiso 1 1 calc R
C16 C 0.9720(6) 0.8915(4) 0.2496(4) 0.0310(10) Uani 1 1 d .
C17 C 0.9380(6) 0.9501(5) 0.1686(4) 0.0394(11) Uani 1 1 d .
H17 H 0.8318 0.9069 0.1107 0.047 Uiso 1 1 calc R
C18 C 1.0620(6) 1.0727(5) 0.1738(4) 0.0420(12) Uani 1 1 d .
H18 H 1.0358 1.1104 0.1188 0.050 Uiso 1 1 calc R
C19 C 1.2501(6) 1.0841(4) 0.3324(4) 0.0357(10) Uani 1 1 d .
H19 H 1.3581 1.1288 0.3884 0.043 Uiso 1 1 calc R
C20 C 1.1330(6) 0.9641(4) 0.3351(4) 0.0347(10) Uani 1 1 d .
H20 H 1.1608 0.9312 0.3939 0.042 Uiso 1 1 calc R
H5C H 0.628(4) 0.397(3) 0.473(2) 0.042 Uiso 1 1 d D
H5D H 0.658(4) 0.318(4) 0.366(3) 0.042 Uiso 1 1 d D

loop_
_atom_site_aniso_label
_atom_site_aniso_U_11
_atom_site_aniso_U_22
_atom_site_aniso_U_33
_atom_site_aniso_U_23
_atom_site_aniso_U_13
_atom_site_aniso_U_12
Zn1 0.0365(3) 0.0233(3) 0.0331(3) 0.0136(2) 0.0071(2) 0.0040(2)
O1 0.0432(18) 0.0322(18) 0.0336(18) 0.0118(15) 0.0078(14) 0.0089(14)
O2 0.054(2) 0.0349(18) 0.0305(18) 0.0134(15) 0.0043(15) 0.0132(15)
O3 0.0400(19) 0.0348(18) 0.044(2) 0.0100(15) 0.0154(15) 0.0087(15)
O4 0.080(3) 0.099(3) 0.047(2) 0.034(2) 0.020(2) 0.055(3)
O5 0.0394(17) 0.0335(19) 0.0323(18) 0.0144(14) 0.0045(14) 0.0069(14)
O6 0.255(5) 0.260(5) 0.254(5) 0.098(3) 0.049(2) 0.105(3)
N1 0.039(2) 0.027(2) 0.030(2) 0.0139(17) 0.0060(16) 0.0054(16)
N2 0.037(2) 0.0216(19) 0.032(2) 0.0116(16) 0.0043(16) 0.0069(16)
C1 0.033(2) 0.025(2) 0.036(3) 0.015(2) 0.006(2) 0.0055(19)
C2 0.037(3) 0.035(3) 0.056(3) 0.022(2) 0.016(2) 0.015(2)
C3 0.042(3) 0.035(3) 0.046(3) 0.021(2) 0.013(2) 0.019(2)
C4 0.057(3) 0.041(3) 0.040(3) 0.019(2) 0.001(2) 0.018(3)
C5 0.040(3) 0.041(3) 0.059(3) 0.021(3) -0.001(2) 0.007(2)
C6 0.040(3) 0.036(3) 0.069(4) 0.027(3) 0.019(3) 0.014(2)
C7 0.049(3) 0.038(3) 0.040(3) 0.021(2) 0.019(2) 0.027(2)
C8 0.035(2) 0.030(2) 0.038(3) 0.010(2) 0.007(2) 0.014(2)
C9 0.064(3) 0.042(3) 0.047(3) 0.025(2) 0.022(2) 0.032(3)
C10 0.051(3) 0.028(3) 0.046(3) 0.021(2) 0.020(2) 0.014(2)
C11 0.034(2) 0.031(3) 0.038(3) 0.015(2) 0.002(2) 0.002(2)
C12 0.049(3) 0.029(2) 0.027(2) 0.013(2) 0.003(2) 0.002(2)
C13 0.029(2) 0.027(2) 0.034(2) 0.015(2) 0.0087(19) 0.0067(19)
C14 0.042(3) 0.029(2) 0.034(3) 0.010(2) 0.007(2) 0.004(2)
C15 0.048(3) 0.026(2) 0.029(2) 0.013(2) 0.008(2) 0.004(2)
C16 0.037(2) 0.024(2) 0.029(2) 0.0091(19) 0.0105(19) 0.0088(19)
C17 0.035(2) 0.030(3) 0.046(3) 0.021(2) 0.000(2) 0.001(2)
C18 0.043(3) 0.038(3) 0.040(3) 0.022(2) 0.002(2) 0.006(2)
C19 0.036(2) 0.026(2) 0.035(3) 0.011(2) 0.000(2) 0.0051(19)
C20 0.039(3) 0.028(2) 0.037(3) 0.018(2) 0.006(2) 0.008(2)

loop_
_atom_type_symbol
_atom_type_description
_atom_type_scat_dispersion_real
_atom_type_scat_dispersion_imag
_atom_type_scat_source
C C 0.0033 0.0016 'International Tables Vol C Tables 4.2.6.8 and 6.1.1.4'
N N 0.0061 0.0033 'International Tables Vol C Tables 4.2.6.8 and 6.1.1.4'
O O 0.0106 0.0060 'International Tables Vol C Tables 4.2.6.8 and 6.1.1.4'
Zn Zn 0.2839 1.4301 'International Tables Vol C Tables 4.2.6.8 and 6.1.1.4'
H H 0.0000 0.0000 'International Tables Vol C Tables 4.2.6.8 and 6.1.1.4'

loop_
_geom_angle_atom_site_label_1
_geom_angle_atom_site_label_2
_geom_angle_atom_site_label_3
_geom_angle
_geom_angle_site_symmetry_1
_geom_angle_site_symmetry_3
O3 Zn1 O5 101.67(13) 2_665 .
O3 Zn1 N2 94.16(13) 2_665 1_445
O5 Zn1 N2 89.96(12) . 1_445
O3 Zn1 O1 102.56(13) 2_665 .
O5 Zn1 O1 155.35(13) . .
N2 Zn1 O1 92.79(12) 1_445 .
O3 Zn1 N1 88.65(13) 2_665 .
O5 Zn1 N1 89.27(13) . .
N2 Zn1 N1 177.18(13) 1_445 .
O1 Zn1 N1 86.79(12) . .
O3 Zn1 O2 160.46(12) 2_665 .
O5 Zn1 O2 96.52(12) . .
N2 Zn1 O2 92.95(12) 1_445 .
O1 Zn1 O2 58.89(11) . .
N1 Zn1 O2 84.45(13) . .
C1 O1 Zn1 93.0(2) . .
C1 O2 Zn1 86.3(3) . .
C10 O3 Zn1 119.3(3) . 2_665
Zn1 O5 H5C 132(3) . .
Zn1 O5 H5D 100(3) . .
H5C O5 H5D 109.5(18) . .
H6C O6 H6D 113.0 . .
C11 N1 C15 117.2(4) . .
C11 N1 Zn1 120.1(3) . .
C15 N1 Zn1 122.5(3) . .
C19 N2 C18 116.7(4) . .
C19 N2 Zn1 121.2(3) . 1_665
C18 N2 Zn1 122.0(3) . 1_665
O1 C1 O2 121.0(4) . .
O1 C1 C2 119.8(4) . .
O2 C1 C2 119.0(4) . .
C3 C2 C1 110.0(4) . .
C3 C2 H2A 109.7 . .
C1 C2 H2A 109.7 . .
C3 C2 H2B 109.7 . .
C1 C2 H2B 109.7 . .
H2A C2 H2B 108.2 . .
C4 C3 C8 118.1(4) . .
C4 C3 C2 120.3(4) . .
C8 C3 C2 121.6(4) . .
C3 C4 C5 120.4(4) . .
C3 C4 H4 119.8 . .
C5 C4 H4 119.8 . .
C6 C5 C4 120.2(5) . .
C6 C5 H5A 119.9 . .
C4 C5 H5A 119.9 . .
C5 C6 C7 120.8(4) . .
C5 C6 H6 119.6 . .
C7 C6 H6 119.6 . .
C8 C7 C6 117.9(4) . .
C8 C7 C9 120.7(4) . .
C6 C7 C9 121.3(4) . .
C7 C8 C3 122.5(4) . .
C7 C8 H8 118.8 . .
C3 C8 H8 118.8 . .
C7 C9 C10 116.4(4) . .
C7 C9 H9A 108.2 . .
C10 C9 H9A 108.2 . .
C7 C9 H9B 108.2 . .
C10 C9 H9B 108.2 . .
H9A C9 H9B 107.3 . .
O4 C10 O3 125.8(5) . .
O4 C10 C9 115.7(5) . .
O3 C10 C9 118.5(4) . .
N1 C11 C12 123.6(4) . .
N1 C11 H11 118.2 . .
C12 C11 H11 118.2 . .
C11 C12 C13 119.4(4) . .
C11 C12 H12 120.3 . .
C13 C12 H12 120.3 . .
C12 C13 C14 117.0(4) . .
C12 C13 C16 122.5(4) . .
C14 C13 C16 120.5(4) . .
C15 C14 C13 119.9(4) . .
C15 C14 H14 120.1 . .
C13 C14 H14 120.1 . .
N1 C15 C14 123.0(4) . .
N1 C15 H15 118.5 . .
C14 C15 H15 118.5 . .
C17 C16 C20 116.4(4) . .
C17 C16 C13 123.0(4) . .
C20 C16 C13 120.6(4) . .
C18 C17 C16 120.0(4) . .
C18 C17 H17 120.0 . .
C16 C17 H17 120.0 . .
N2 C18 C17 123.2(4) . .
N2 C18 H18 118.4 . .
C17 C18 H18 118.4 . .
N2 C19 C20 123.8(4) . .
N2 C19 H19 118.1 . .
C20 C19 H19 118.1 . .
C19 C20 C16 120.0(4) . .
C19 C20 H20 120.0 . .
C16 C20 H20 120.0 . .

loop_
_geom_bond_atom_site_label_1
_geom_bond_atom_site_label_2
_geom_bond_distance
_geom_bond_site_symmetry_2
Zn1 O3 2.029(3) 2_665
Zn1 O5 2.102(3) .
Zn1 N2 2.143(3) 1_445
Zn1 O1 2.156(3) .
Zn1 N1 2.192(3) .
Zn1 O2 2.299(3) .
O1 C1 1.256(5) .
O2 C1 1.264(5) .
O3 C10 1.261(6) .
O3 Zn1 2.029(3) 2_665
O4 C10 1.242(6) .
O5 H5C 0.822(10) .
O5 H5D 0.825(10) .
O6 H6C 0.8226 .
O6 H6D 0.8018 .
N1 C11 1.332(5) .
N1 C15 1.339(5) .
N2 C19 1.328(5) .
N2 C18 1.342(6) .
N2 Zn1 2.143(3) 1_665
C1 C2 1.536(6) .
C2 C3 1.514(6) .
C2 H2A 0.9700 .
C2 H2B 0.9700 .
C3 C4 1.385(7) .
C3 C8 1.387(6) .
C4 C5 1.391(7) .
C4 H4 0.9300 .
C5 C6 1.370(7) .
C5 H5A 0.9300 .
C6 C7 1.392(7) .
C6 H6 0.9300 .
C7 C8 1.386(6) .
C7 C9 1.502(6) .
C8 H8 0.9300 .
C9 C10 1.521(7) .
C9 H9A 0.9700 .
C9 H9B 0.9700 .
C11 C12 1.383(6) .
C11 H11 0.9300 .
C12 C13 1.389(6) .
C12 H12 0.9300 .
C13 C14 1.393(6) .
C13 C16 1.465(6) .
C14 C15 1.379(6) .
C14 H14 0.9300 .
C15 H15 0.9300 .
C16 C17 1.384(6) .
C16 C20 1.396(6) .
C17 C18 1.382(6) .
C17 H17 0.9300 .
C18 H18 0.9300 .
C19 C20 1.372(6) .
C19 H19 0.9300 .
C20 H20 0.9300 .

loop_
_geom_torsion_atom_site_label_1
_geom_torsion_atom_site_label_2
_geom_torsion_atom_site_label_3
_geom_torsion_atom_site_label_4
_geom_torsion
_geom_torsion_site_symmetry_1
O3 Zn1 O1 C1 -168.3(2) 2_665
O5 Zn1 O1 C1 0.8(4) .
N2 Zn1 O1 C1 96.8(2) 1_445
N1 Zn1 O1 C1 -80.4(2) .
O2 Zn1 O1 C1 5.0(2) .
O3 Zn1 O2 C1 14.8(5) 2_665
O5 Zn1 O2 C1 173.2(2) .
N2 Zn1 O2 C1 -96.5(2) 1_445
O1 Zn1 O2 C1 -5.0(2) .
N1 Zn1 O2 C1 84.6(2) .
O3 Zn1 N1 C11 42.9(3) 2_665
O5 Zn1 N1 C11 144.6(4) .
N2 Zn1 N1 C11 -141(3) 1_445
O1 Zn1 N1 C11 -59.8(3) .
O2 Zn1 N1 C11 -118.8(3) .
O3 Zn1 N1 C15 -140.6(4) 2_665
O5 Zn1 N1 C15 -38.9(4) .
N2 Zn1 N1 C15 35(3) 1_445
O1 Zn1 N1 C15 116.8(4) .
O2 Zn1 N1 C15 57.7(4) .
Zn1 O1 C1 O2 -9.2(4) .
Zn1 O1 C1 C2 166.7(3) .
Zn1 O2 C1 O1 8.6(4) .
Zn1 O2 C1 C2 -167.3(3) .
O1 C1 C2 C3 -80.8(5) .
O2 C1 C2 C3 95.1(5) .
C1 C2 C3 C4 -67.7(6) .
C1 C2 C3 C8 114.7(5) .
C8 C3 C4 C5 -1.3(7) .
C2 C3 C4 C5 -179.0(4) .
C3 C4 C5 C6 1.9(8) .
C4 C5 C6 C7 -0.5(8) .
C5 C6 C7 C8 -1.5(7) .
C5 C6 C7 C9 174.7(5) .
C6 C7 C8 C3 2.1(7) .
C9 C7 C8 C3 -174.1(4) .
C4 C3 C8 C7 -0.7(7) .
C2 C3 C8 C7 177.0(4) .
C8 C7 C9 C10 -94.6(5) .
C6 C7 C9 C10 89.4(6) .
Zn1 O3 C10 O4 -15.2(6) 2_665
Zn1 O3 C10 C9 166.9(3) 2_665
C7 C9 C10 O4 149.5(5) .
C7 C9 C10 O3 -32.4(6) .
C15 N1 C11 C12 -2.3(7) .
Zn1 N1 C11 C12 174.5(4) .
N1 C11 C12 C13 2.5(7) .
C11 C12 C13 C14 -0.4(7) .
C11 C12 C13 C16 178.6(4) .
C12 C13 C14 C15 -1.7(7) .
C16 C13 C14 C15 179.3(4) .
C11 N1 C15 C14 0.0(7) .
Zn1 N1 C15 C14 -176.7(3) .
C13 C14 C15 N1 2.0(7) .
C12 C13 C16 C17 39.1(7) .
C14 C13 C16 C17 -142.0(5) .
C12 C13 C16 C20 -141.2(5) .
C14 C13 C16 C20 37.7(6) .
C20 C16 C17 C18 1.2(7) .
C13 C16 C17 C18 -179.1(4) .
C19 N2 C18 C17 -0.7(7) .
Zn1 N2 C18 C17 174.7(4) 1_665
C16 C17 C18 N2 0.4(8) .
C18 N2 C19 C20 -0.6(7) .
Zn1 N2 C19 C20 -176.1(3) 1_665
N2 C19 C20 C16 2.2(7) .
C17 C16 C20 C19 -2.4(7) .
C13 C16 C20 C19 177.9(4) .
